data_4330043
loop_
_publ_author_name
'Jonathan W. Dube'
'Mikko M. H\"anninen'
'Jason L. Dutton'
'Heikki M. Tuononen'
'Paul J. Ragogna'

_publ_contact_author_address
;
Department of Chemistry and The Center for Advanced Materials and 
Biomaterials Research (CAMBR), Western University, 
1151 Richmond St. London, Ontario, Canada, N6A 5B7
;
_publ_contact_author_email pragogna@uwo.ca
_publ_contact_author_fax 1-519-661-3022
_publ_contact_author_name 'Paul J. Ragogna'
_publ_contact_author_phone '1-519-661-2111 ext 87048'
_publ_section_title
;
 Homoleptic Pnictogen-Chalcogen Coordination Complexes
;
_journal_name_full 'Inorganic Chemistry'
_journal_page_first 8897
_journal_page_last 8903
_journal_paper_doi 10.1021/ic300892p
_journal_volume 51
_journal_year 2012
_chemical_formula_moiety 'C26 H24 P2 Te, 2(C F3 O3 S), 0.33 (C2 N)'
_chemical_formula_sum 'C28.66 H24 F6 N0.33 O6 P2 S2 Te'
_chemical_formula_weight 836.81
_chemical_name_systematic
; 
 ? 
;
_space_group_IT_number 146
_symmetry_cell_setting trigonal
_symmetry_space_group_name_Hall 'R 3'
_symmetry_space_group_name_H-M 'R 3 :H'
_atom_sites_solution_hydrogens geom
_atom_sites_solution_primary direct
_atom_sites_solution_secondary difmap
_audit_creation_method SHELXL-97
_cell_angle_alpha 90.00
_cell_angle_beta 90.00
_cell_angle_gamma 120.00
_cell_formula_units_Z 9
_cell_length_a 24.418(4)
_cell_length_b 24.418(4)
_cell_length_c 13.727(3)
_cell_measurement_temperature 150(2)
_cell_volume 7088(2)
_computing_cell_refinement 'DENZO-SMN (Otwinowski & Minor, 1997)'
_computing_data_collection 'COLLECT (Nonius, 1997-2001)'
_computing_data_reduction DENZO-SMN
_computing_molecular_graphics 'SHELXTL/PC (Sheldrick, 2001)'
_computing_publication_material SHELXTL/PC
_computing_structure_refinement 'SHELXL-97 (Sheldrick, 1997)'
_computing_structure_solution 'SHELXS-97 (Sheldrick, 1997)'
_diffrn_ambient_temperature 150(2)
_diffrn_measured_fraction_theta_full 1.000
_diffrn_measured_fraction_theta_max 1.000
_diffrn_measurement_device_type 'Nonius Kappa-CCD'
_diffrn_measurement_method '\f scans, and \w scans'
_diffrn_radiation_monochromator graphite
_diffrn_radiation_source 'fine-focus sealed tube'
_diffrn_radiation_type MoK\a
_diffrn_radiation_wavelength 0.71073
_diffrn_reflns_av_R_equivalents 0.1693
_diffrn_reflns_av_sigmaI/netI 0.1005
_diffrn_reflns_limit_h_max 29
_diffrn_reflns_limit_h_min -29
_diffrn_reflns_limit_k_max 29
_diffrn_reflns_limit_k_min -29
_diffrn_reflns_limit_l_max 15
_diffrn_reflns_limit_l_min -16
_diffrn_reflns_number 33179
_diffrn_reflns_theta_full 25.02
_diffrn_reflns_theta_max 25.02
_diffrn_reflns_theta_min 1.67
_exptl_absorpt_coefficient_mu 1.257
_exptl_absorpt_correction_T_max 0.7871
_exptl_absorpt_correction_T_min 0.7198
_exptl_absorpt_correction_type multi-scan
_exptl_absorpt_process_details 'DENZO-SMN (Otwinowski & Minor, 1997)'
_exptl_crystal_colour colorless
_exptl_crystal_density_diffrn 1.764
_exptl_crystal_description block
_exptl_crystal_F_000 3729
_exptl_crystal_size_max 0.28
_exptl_crystal_size_mid 0.23
_exptl_crystal_size_min 0.20
_refine_diff_density_max 4.628
_refine_diff_density_min -.917
_refine_diff_density_rms .187
_refine_ls_abs_structure_details 'Flack H D (1983), Acta Cryst. A39, 876-881'
_refine_ls_abs_structure_Flack 0.26(4)
_refine_ls_extinction_method none
_refine_ls_goodness_of_fit_ref 1.045
_refine_ls_hydrogen_treatment constr
_refine_ls_matrix_type full
_refine_ls_number_parameters 411
_refine_ls_number_reflns 5524
_refine_ls_number_restraints 3
_refine_ls_restrained_S_all 1.051
_refine_ls_R_factor_all 0.0958
_refine_ls_R_factor_gt 0.0722
_refine_ls_shift/su_max 0.001
_refine_ls_shift/su_mean 0.000
_refine_ls_structure_factor_coef Fsqd
_refine_ls_weighting_details 'calc w=1/[\s^2^(Fo^2^)+(0.1050P)^2^+90.0000P] where P=(Fo^2^+2Fc^2^)/3'
_refine_ls_weighting_scheme calc
_refine_ls_wR_factor_gt 0.1716
_refine_ls_wR_factor_ref 0.1897
_reflns_number_gt 4416
_reflns_number_total 5524
_reflns_threshold_expression >2sigma(I)
_cod_data_source_file ic300892p_si_003_2.cif
_cod_data_source_block 10Te
_cod_original_sg_symbol_H-M 'R 3'
_cod_original_formula_sum 'C28.66 H24 F6 N.33 O6 P2 S2 Te'
_cod_database_code 4330043

loop_
_symmetry_equiv_pos_as_xyz
'x, y, z'
'-y, x-y, z'
'-x+y, -x, z'
'x+2/3, y+1/3, z+1/3'
'-y+2/3, x-y+1/3, z+1/3'
'-x+y+2/3, -x+1/3, z+1/3'
'x+1/3, y+2/3, z+2/3'
'-y+1/3, x-y+2/3, z+2/3'
'-x+y+1/3, -x+2/3, z+2/3'

loop_
_atom_site_label
_atom_site_type_symbol
_atom_site_fract_x
_atom_site_fract_y
_atom_site_fract_z
_atom_site_U_iso_or_equiv
_atom_site_adp_type
_atom_site_occupancy
_atom_site_symmetry_multiplicity
_atom_site_calc_flag
_atom_site_refinement_flags
Te1 Te 0.92910(3) 0.43127(4) 0.45744(6) 0.0263(2) Uani 1 1 d .
P2 P 0.96896(13) 0.42889(14) 0.6214(2) 0.0203(6) Uani 1 1 d .
S11 S 0.87733(17) 0.43263(18) 0.2081(3) 0.0392(8) Uani 1 1 d .
P1 P 1.02222(14) 0.54052(15) 0.4530(2) 0.0225(7) Uani 1 1 d D
C13 C 1.1761(5) 0.5578(6) 0.3120(9) 0.025(3) Uani 1 1 d .
H13A H 1.2153 0.5609 0.3282 0.030 Uiso 1 1 calc R
C16 C 1.0623(6) 0.5531(5) 0.2625(9) 0.025(3) Uani 1 1 d .
H16A H 1.0238 0.5516 0.2458 0.030 Uiso 1 1 calc R
C46 C 0.9488(6) 0.4529(6) 0.8099(8) 0.026(3) Uani 1 1 d .
H46A H 0.9877 0.4546 0.8247 0.031 Uiso 1 1 calc R
C42 C 0.8675(6) 0.4374(5) 0.6951(10) 0.025(3) Uani 1 1 d .
H42A H 0.8509 0.4288 0.6307 0.030 Uiso 1 1 calc R
C11 C 1.0774(5) 0.5492(5) 0.3610(8) 0.017(2) Uani 1 1 d .
C41 C 0.9256(5) 0.4422(5) 0.7134(9) 0.020(2) Uani 1 1 d .
C44 C 0.8568(7) 0.4572(6) 0.8619(10) 0.038(4) Uani 1 1 d .
H44A H 0.8337 0.4631 0.9126 0.046 Uiso 1 1 calc R
O13 O 0.8754(6) 0.3731(5) 0.2262(9) 0.056(3) Uani 1 1 d .
F12 F 0.7744(5) 0.3899(5) 0.3094(8) 0.065(3) Uani 1 1 d .
C15 C 1.1059(6) 0.5591(6) 0.1899(8) 0.026(3) Uani 1 1 d .
H15A H 1.0968 0.5620 0.1234 0.031 Uiso 1 1 calc R
F11 F 0.7863(6) 0.4587(6) 0.2044(8) 0.076(3) Uani 1 1 d .
C100 C 0.7952(7) 0.4084(7) 0.2223(11) 0.042(4) Uani 1 1 d .
C12 C 1.1343(6) 0.5504(6) 0.3831(9) 0.029(3) Uani 1 1 d .
H12A H 1.1437 0.5460 0.4488 0.034 Uiso 1 1 calc R
C31 C 0.9684(6) 0.3562(5) 0.6494(8) 0.023(2) Uani 1 1 d .
C14 C 1.1608(5) 0.5609(5) 0.2143(9) 0.024(3) Uani 1 1 d .
H14A H 1.1893 0.5643 0.1643 0.029 Uiso 1 1 calc R
C33 C 1.0155(6) 0.2891(5) 0.6290(9) 0.028(3) Uani 1 1 d .
H33A H 1.0485 0.2826 0.6062 0.034 Uiso 1 1 calc R
O11 O 0.9080(5) 0.4790(5) 0.2867(7) 0.047(3) Uani 1 1 d .
C34 C 0.9671(7) 0.2450(7) 0.6856(9) 0.035(3) Uani 1 1 d .
H34A H 0.9653 0.2060 0.6988 0.041 Uiso 1 1 calc R
C35 C 0.9210(6) 0.2558(6) 0.7240(9) 0.025(3) Uani 1 1 d .
H35A H 0.8882 0.2244 0.7629 0.030 Uiso 1 1 calc R
C21 C 1.0037(6) 0.6018(6) 0.4331(8) 0.024(3) Uani 1 1 d .
C36 C 0.9227(6) 0.3130(6) 0.7055(8) 0.025(3) Uani 1 1 d .
H36A H 0.8915 0.3209 0.7327 0.030 Uiso 1 1 calc R
C2 C 1.0506(5) 0.4918(5) 0.6211(9) 0.027(3) Uani 1 1 d D
H2A H 1.0666 0.5011 0.6889 0.032 Uiso 1 1 calc R
H2B H 1.0766 0.4779 0.5846 0.032 Uiso 1 1 calc R
O12 O 0.8954(6) 0.4588(5) 0.1133(8) 0.058(3) Uani 1 1 d .
C26 C 0.9464(7) 0.5930(7) 0.4611(10) 0.036(3) Uani 1 1 d .
H26A H 0.9142 0.5523 0.4817 0.043 Uiso 1 1 calc R
C45 C 0.9148(8) 0.4609(6) 0.8814(10) 0.038(3) Uani 1 1 d .
H45A H 0.9308 0.4691 0.9461 0.046 Uiso 1 1 calc R
C43 C 0.8336(6) 0.4450(6) 0.7684(10) 0.029(3) Uani 1 1 d .
H43A H 0.7940 0.4419 0.7544 0.035 Uiso 1 1 calc R
C32 C 1.0137(7) 0.3454(7) 0.6061(9) 0.035(3) Uani 1 1 d .
H32A H 1.0433 0.3752 0.5614 0.042 Uiso 1 1 calc R
C22 C 1.0502(7) 0.6593(6) 0.4004(13) 0.044(4) Uani 1 1 d .
H22A H 1.0905 0.6652 0.3830 0.053 Uiso 1 1 calc R
S21 S 0.78719(14) 0.26187(14) 0.5608(2) 0.0265(7) Uani 1 1 d .
C23 C 1.0382(7) 0.7084(7) 0.3928(11) 0.040(3) Uani 1 1 d .
H23A H 1.0696 0.7474 0.3658 0.049 Uiso 1 1 calc R
O22 O 0.7796(6) 0.2932(6) 0.6450(7) 0.051(3) Uani 1 1 d .
F23 F 0.6682(4) 0.2139(5) 0.5177(8) 0.065(3) Uani 1 1 d .
C1S C 1.3333 0.6667 0.018(3) 0.054(9) Uani 1 3 d S
F13 F 0.7602(5) 0.3648(5) 0.1547(9) 0.072(3) Uani 1 1 d .
F22 F 0.7253(5) 0.3042(5) 0.4628(8) 0.071(3) Uani 1 1 d .
F21 F 0.7262(5) 0.2265(8) 0.4003(7) 0.098(5) Uani 1 1 d .
C25 C 0.9345(8) 0.6441(7) 0.4597(11) 0.042(4) Uani 1 1 d .
H25A H 0.8955 0.6389 0.4828 0.050 Uiso 1 1 calc R
N1s N 1.3333 0.6667 0.216(2) 0.051(7) Uani 1 3 d S
O21 O 0.8424(5) 0.3013(6) 0.5068(9) 0.062(3) Uani 1 1 d .
C24 C 0.9811(7) 0.7021(7) 0.4239(11) 0.040(4) Uani 1 1 d .
H24A H 0.9741 0.7370 0.4206 0.048 Uiso 1 1 calc R
C2s C 1.3333 0.6667 0.138(4) 0.060(10) Uani 1 3 d S
C200 C 0.7246(6) 0.2515(6) 0.4818(9) 0.029(3) Uani 1 1 d .
O23 O 0.7766(6) 0.2016(5) 0.5822(10) 0.062(3) Uani 1 1 d .
C1 C 1.0571(5) 0.5504(5) 0.5753(5) 0.024(3) Uiso 1 1 d D
H1A H 1.1027 0.5822 0.5711 0.029 Uiso 1 1 calc R
H1B H 1.0372 0.5677 0.6190 0.029 Uiso 1 1 calc R

loop_
_atom_site_aniso_label
_atom_site_aniso_U_11
_atom_site_aniso_U_22
_atom_site_aniso_U_33
_atom_site_aniso_U_23
_atom_site_aniso_U_13
_atom_site_aniso_U_12
Te1 0.0228(4) 0.0296(5) 0.0206(4) 0.0005(3) -0.0012(3) 0.0087(4)
P2 0.0185(14) 0.0263(15) 0.0149(14) -0.0007(12) -0.0001(11) 0.0103(12)
S11 0.0371(19) 0.046(2) 0.0282(18) -0.0031(15) 0.0025(15) 0.0157(16)
P1 0.0204(15) 0.0323(17) 0.0168(15) -0.0004(12) 0.0020(12) 0.0147(13)
C13 0.019(6) 0.025(6) 0.035(7) -0.001(5) 0.010(5) 0.014(5)
C16 0.028(6) 0.022(6) 0.024(6) 0.009(5) 0.005(5) 0.011(5)
C46 0.035(7) 0.023(6) 0.013(6) 0.001(5) 0.002(5) 0.011(5)
C42 0.022(6) 0.014(5) 0.035(7) -0.011(5) -0.009(5) 0.006(5)
C11 0.016(5) 0.006(5) 0.025(6) -0.009(4) -0.002(5) 0.003(4)
C41 0.014(5) 0.013(5) 0.029(6) -0.009(5) -0.001(5) 0.004(4)
C44 0.050(9) 0.023(7) 0.037(8) 0.005(6) 0.026(7) 0.015(6)
O13 0.083(9) 0.044(7) 0.055(7) -0.002(5) -0.015(6) 0.042(6)
F12 0.061(6) 0.053(6) 0.088(7) 0.029(5) 0.044(6) 0.033(5)
C15 0.049(8) 0.026(6) 0.001(5) -0.003(4) 0.000(5) 0.018(6)
F11 0.098(8) 0.087(8) 0.087(8) -0.015(6) -0.032(7) 0.079(7)
C100 0.046(8) 0.042(8) 0.044(9) -0.021(7) -0.004(7) 0.026(7)
C12 0.030(7) 0.026(6) 0.024(6) 0.000(5) 0.009(5) 0.010(5)
C31 0.026(6) 0.023(6) 0.023(6) -0.001(5) -0.008(5) 0.016(5)
C14 0.024(6) 0.015(5) 0.029(7) -0.006(5) 0.011(5) 0.007(5)
C33 0.040(7) 0.016(6) 0.021(6) -0.003(5) 0.011(5) 0.008(5)
O11 0.045(6) 0.051(6) 0.038(6) -0.013(5) -0.008(5) 0.018(5)
C34 0.044(8) 0.043(8) 0.023(7) -0.010(6) -0.011(6) 0.026(7)
C35 0.026(6) 0.026(6) 0.028(7) -0.003(5) -0.004(5) 0.017(5)
C21 0.022(6) 0.027(6) 0.016(6) 0.001(5) 0.004(5) 0.007(5)
C36 0.022(6) 0.036(7) 0.024(6) 0.000(5) 0.001(5) 0.019(5)
C2 0.020(6) 0.040(7) 0.028(7) -0.005(6) 0.000(5) 0.020(6)
O12 0.095(9) 0.051(7) 0.039(6) 0.014(5) 0.024(6) 0.043(7)
C26 0.042(8) 0.038(8) 0.036(8) 0.003(6) 0.002(6) 0.027(7)
C45 0.071(10) 0.028(7) 0.024(7) 0.000(5) 0.003(7) 0.031(7)
C43 0.024(6) 0.027(6) 0.040(8) 0.002(6) 0.013(6) 0.016(5)
C32 0.040(7) 0.042(8) 0.025(7) -0.007(6) 0.007(6) 0.023(6)
C22 0.036(8) 0.033(7) 0.078(11) -0.002(7) 0.009(7) 0.029(7)
S21 0.0261(16) 0.0227(15) 0.0274(17) -0.0016(13) -0.0059(13) 0.0096(13)
C23 0.047(9) 0.036(8) 0.047(9) 0.007(7) 0.004(7) 0.027(7)
O22 0.076(8) 0.081(8) 0.024(5) -0.019(5) -0.021(5) 0.061(7)
F23 0.030(5) 0.073(7) 0.082(7) 0.023(6) 0.004(5) 0.019(5)
C1S 0.021(7) 0.021(7) 0.12(3) 0.000 0.000 0.010(4)
F13 0.052(6) 0.054(6) 0.101(8) -0.032(6) -0.031(6) 0.019(5)
F22 0.056(6) 0.064(7) 0.076(7) 0.033(6) -0.023(5) 0.018(5)
F21 0.066(7) 0.207(15) 0.046(6) -0.065(8) -0.039(5) 0.087(9)
C25 0.049(9) 0.043(8) 0.051(9) 0.003(7) 0.001(7) 0.037(8)
N1S 0.056(11) 0.056(11) 0.041(14) 0.000 0.000 0.028(6)
O21 0.037(6) 0.072(8) 0.058(7) 0.018(6) 0.004(5) 0.013(6)
C24 0.054(9) 0.045(9) 0.041(9) -0.006(7) -0.006(7) 0.040(8)
C2S 0.021(8) 0.021(8) 0.14(4) 0.000 0.000 0.010(4)
C200 0.020(6) 0.028(7) 0.042(8) -0.006(6) 0.004(6) 0.014(6)
O23 0.058(7) 0.041(6) 0.095(10) -0.007(6) -0.023(6) 0.031(6)

loop_
_atom_type_symbol
_atom_type_description
_atom_type_scat_dispersion_real
_atom_type_scat_dispersion_imag
_atom_type_scat_source
C C .0033 .0016 'International Tables Vol C Tables 4.2.6.8 and 6.1.1.4'
H H .0000 .0000 'International Tables Vol C Tables 4.2.6.8 and 6.1.1.4'
N N .0061 .0033 'International Tables Vol C Tables 4.2.6.8 and 6.1.1.4'
O O .0106 .0060 'International Tables Vol C Tables 4.2.6.8 and 6.1.1.4'
F F .0171 .0103 'International Tables Vol C Tables 4.2.6.8 and 6.1.1.4'
P P .1023 .0942 'International Tables Vol C Tables 4.2.6.8 and 6.1.1.4'
S S .1246 .1234 'International Tables Vol C Tables 4.2.6.8 and 6.1.1.4'
Te Te -.5308 1.6751 'International Tables Vol C Tables 4.2.6.8 and 6.1.1.4'

loop_
_geom_angle_atom_site_label_1
_geom_angle_atom_site_label_2
_geom_angle_atom_site_label_3
_geom_angle
P2 Te1 P1 83.56(10)
P2 Te1 O11 159.8(2)
P1 Te1 O11 78.0(2)
P2 Te1 O21 80.8(3)
P1 Te1 O21 163.5(2)
O11 Te1 O21 118.2(3)
C41 P2 C2 110.6(5)
C41 P2 C31 108.4(6)
C2 P2 C31 107.3(5)
C41 P2 Te1 111.4(4)
C2 P2 Te1 105.0(4)
C31 P2 Te1 114.1(4)
O12 S11 O13 117.1(7)
O12 S11 O11 113.7(7)
O13 S11 O11 113.3(7)
O12 S11 C100 107.0(8)
O13 S11 C100 100.4(7)
O11 S11 C100 103.3(6)
C11 P1 C21 106.6(5)
C11 P1 C1 110.9(5)
C21 P1 C1 108.9(5)
C11 P1 Te1 112.0(3)
C21 P1 Te1 115.0(4)
C1 P1 Te1 103.4(4)
C12 C13 C14 119.5(11)
C12 C13 H13A 120.2
C14 C13 H13A 120.2
C15 C16 C11 118.1(11)
C15 C16 H16A 120.9
C11 C16 H16A 120.9
C45 C46 C41 119.0(13)
C45 C46 H46A 120.5
C41 C46 H46A 120.5
C43 C42 C41 121.1(12)
C43 C42 H42A 119.4
C41 C42 H42A 119.4
C12 C11 C16 119.5(10)
C12 C11 P1 122.0(9)
C16 C11 P1 118.5(8)
C42 C41 C46 119.0(11)
C42 C41 P2 122.2(9)
C46 C41 P2 118.6(9)
C43 C44 C45 119.1(12)
C43 C44 H44A 120.4
C45 C44 H44A 120.4
C14 C15 C16 120.7(11)
C14 C15 H15A 119.7
C16 C15 H15A 119.7
F12 C100 F13 112.2(14)
F12 C100 F11 105.7(11)
F13 C100 F11 105.2(12)
F12 C100 S11 113.3(11)
F13 C100 S11 110.3(10)
F11 C100 S11 109.7(11)
C13 C12 C11 121.0(12)
C13 C12 H12A 119.5
C11 C12 H12A 119.5
C36 C31 C32 121.8(11)
C36 C31 P2 119.4(9)
C32 C31 P2 118.6(10)
C15 C14 C13 121.0(10)
C15 C14 H14A 119.5
C13 C14 H14A 119.5
C34 C33 C32 116.7(12)
C34 C33 H33A 121.6
C32 C33 H33A 121.6
S11 O11 Te1 115.2(6)
C33 C34 C35 121.9(13)
C33 C34 H34A 119.0
C35 C34 H34A 119.0
C34 C35 C36 120.1(12)
C34 C35 H35A 120.0
C36 C35 H35A 120.0
C26 C21 C22 121.2(12)
C26 C21 P1 119.6(9)
C22 C21 P1 118.8(9)
C31 C36 C35 119.3(11)
C31 C36 H36A 120.3
C35 C36 H36A 120.3
C1 C2 P2 110.9(8)
C1 C2 H2A 109.5
P2 C2 H2A 109.5
C1 C2 H2B 109.5
P2 C2 H2B 109.5
H2A C2 H2B 108.1
C21 C26 C25 120.2(13)
C21 C26 H26A 119.9
C25 C26 H26A 119.9
C46 C45 C44 121.6(13)
C46 C45 H45A 119.2
C44 C45 H45A 119.2
C42 C43 C44 120.1(12)
C42 C43 H43A 119.9
C44 C43 H43A 119.9
C31 C32 C33 119.8(12)
C31 C32 H32A 120.1
C33 C32 H32A 120.1
C21 C22 C23 119.4(13)
C21 C22 H22A 120.3
C23 C22 H22A 120.3
O23 S21 O21 116.2(8)
O23 S21 O22 112.6(8)
O21 S21 O22 112.9(8)
O23 S21 C200 106.5(6)
O21 S21 C200 103.6(7)
O22 S21 C200 103.5(6)
C22 C23 C24 121.3(14)
C22 C23 H23A 119.3
C24 C23 H23A 119.3
C24 C25 C26 118.6(14)
C24 C25 H25A 120.7
C26 C25 H25A 120.7
S21 O21 Te1 143.1(8)
C25 C24 C23 119.1(13)
C25 C24 H24A 120.5
C23 C24 H24A 120.5
N1S C2S C1S 180.00(2)
F21 C200 F22 107.8(13)
F21 C200 F23 105.3(12)
F22 C200 F23 104.9(10)
F21 C200 S21 111.7(9)
F22 C200 S21 113.2(9)
F23 C200 S21 113.3(10)
C2 C1 P1 115.9(7)
C2 C1 H1A 108.3
P1 C1 H1A 108.3
C2 C1 H1B 108.3
P1 C1 H1B 108.3
H1A C1 H1B 107.4

loop_
_geom_bond_atom_site_label_1
_geom_bond_atom_site_label_2
_geom_bond_distance
Te1 P2 2.465(3)
Te1 P1 2.495(3)
Te1 O11 2.779(11)
Te1 O21 2.880(12)
P2 C41 1.778(11)
P2 C2 1.809(12)
P2 C31 1.810(11)
S11 O12 1.420(11)
S11 O13 1.452(11)
S11 O11 1.469(11)
S11 C100 1.795(15)
P1 C11 1.781(11)
P1 C21 1.788(13)
P1 C1 1.842(5)
C13 C12 1.356(16)
C13 C14 1.404(17)
C13 H13A 0.9500
C16 C15 1.410(17)
C16 C11 1.418(17)
C16 H16A 0.9500
C46 C45 1.361(19)
C46 C41 1.413(17)
C46 H46A 0.9500
C42 C43 1.374(18)
C42 C41 1.388(16)
C42 H42A 0.9500
C11 C12 1.408(17)
C44 C43 1.37(2)
C44 C45 1.40(2)
C44 H44A 0.9500
F12 C100 1.289(18)
C15 C14 1.363(18)
C15 H15A 0.9500
F11 C100 1.372(17)
C100 F13 1.348(16)
C12 H12A 0.9500
C31 C36 1.333(17)
C31 C32 1.392(18)
C14 H14A 0.9500
C33 C34 1.374(19)
C33 C32 1.430(18)
C33 H33A 0.9500
C34 C35 1.382(18)
C34 H34A 0.9500
C35 C36 1.398(17)
C35 H35A 0.9500
C21 C26 1.360(18)
C21 C22 1.367(19)
C36 H36A 0.9500
C2 C1 1.497(5)
C2 H2A 0.9900
C2 H2B 0.9900
C26 C25 1.417(18)
C26 H26A 0.9500
C45 H45A 0.9500
C43 H43A 0.9500
C32 H32A 0.9500
C22 C23 1.372(18)
C22 H22A 0.9500
S21 O23 1.393(12)
S21 O21 1.412(12)
S21 O22 1.447(10)
S21 C200 1.786(12)
C23 C24 1.39(2)
C23 H23A 0.9500
F23 C200 1.312(15)
C1S C2S 1.64(6)
F22 C200 1.304(16)
F21 C200 1.283(16)
C25 C24 1.39(2)
C25 H25A 0.9500
N1S C2S 1.08(4)
C24 H24A 0.9500
C1 H1A 0.9900
C1 H1B 0.9900

loop_
_geom_torsion_atom_site_label_1
_geom_torsion_atom_site_label_2
_geom_torsion_atom_site_label_3
_geom_torsion_atom_site_label_4
_geom_torsion
P1 Te1 P2 C41 100.6(4)
O11 Te1 P2 C41 76.8(8)
O21 Te1 P2 C41 -84.7(5)
P1 Te1 P2 C2 -19.1(4)
O11 Te1 P2 C2 -42.9(8)
O21 Te1 P2 C2 155.5(5)
P1 Te1 P2 C31 -136.2(4)
O11 Te1 P2 C31 -160.1(8)
O21 Te1 P2 C31 38.4(5)
P2 Te1 P1 C11 116.3(4)
O11 Te1 P1 C11 -71.9(5)
O21 Te1 P1 C11 97.3(10)
P2 Te1 P1 C21 -121.8(4)
O11 Te1 P1 C21 50.0(5)
O21 Te1 P1 C21 -140.7(10)
P2 Te1 P1 C1 -3.2(4)
O11 Te1 P1 C1 168.6(4)
O21 Te1 P1 C1 -22.2(10)
C15 C16 C11 C12 -1.0(16)
C15 C16 C11 P1 -179.2(8)
C21 P1 C11 C12 130.1(9)
C1 P1 C11 C12 11.7(10)
Te1 P1 C11 C12 -103.3(9)
C21 P1 C11 C16 -51.7(9)
C1 P1 C11 C16 -170.1(8)
Te1 P1 C11 C16 74.9(9)
C43 C42 C41 C46 2.1(17)
C43 C42 C41 P2 176.9(9)
C45 C46 C41 C42 -2.6(17)
C45 C46 C41 P2 -177.6(10)
C2 P2 C41 C42 132.1(10)
C31 P2 C41 C42 -110.6(10)
Te1 P2 C41 C42 15.7(11)
C2 P2 C41 C46 -53.1(10)
C31 P2 C41 C46 64.2(10)
Te1 P2 C41 C46 -169.5(8)
C11 C16 C15 C14 0.3(16)
O12 S11 C100 F12 -173.0(10)
O13 S11 C100 F12 64.3(11)
O11 S11 C100 F12 -52.8(12)
O12 S11 C100 F13 60.2(12)
O13 S11 C100 F13 -62.5(12)
O11 S11 C100 F13 -179.6(11)
O12 S11 C100 F11 -55.2(11)
O13 S11 C100 F11 -177.9(10)
O11 S11 C100 F11 65.0(11)
C14 C13 C12 C11 -3.5(18)
C16 C11 C12 C13 2.7(17)
P1 C11 C12 C13 -179.2(9)
C41 P2 C31 C36 23.1(11)
C2 P2 C31 C36 142.5(10)
Te1 P2 C31 C36 -101.7(10)
C41 P2 C31 C32 -161.2(10)
C2 P2 C31 C32 -41.8(12)
Te1 P2 C31 C32 74.0(10)
C16 C15 C14 C13 -1.1(17)
C12 C13 C14 C15 2.7(17)
O12 S11 O11 Te1 -149.1(6)
O13 S11 O11 Te1 -12.2(9)
C100 S11 O11 Te1 95.4(7)
P2 Te1 O11 S11 170.5(3)
P1 Te1 O11 S11 146.3(6)
O21 Te1 O11 S11 -30.3(7)
C32 C33 C34 C35 -4.0(18)
C33 C34 C35 C36 0.1(18)
C11 P1 C21 C26 152.0(10)
C1 P1 C21 C26 -88.2(11)
Te1 P1 C21 C26 27.2(12)
C11 P1 C21 C22 -35.5(12)
C1 P1 C21 C22 84.3(12)
Te1 P1 C21 C22 -160.3(10)
C32 C31 C36 C35 2.0(18)
P2 C31 C36 C35 177.6(9)
C34 C35 C36 C31 1.1(18)
C41 P2 C2 C1 -75.9(9)
C31 P2 C2 C1 166.1(8)
Te1 P2 C2 C1 44.4(8)
C22 C21 C26 C25 -2(2)
P1 C21 C26 C25 170.3(11)
C41 C46 C45 C44 1.5(19)
C43 C44 C45 C46 0(2)
C41 C42 C43 C44 -0.4(19)
C45 C44 C43 C42 -0.9(19)
C36 C31 C32 C33 -6.1(19)
P2 C31 C32 C33 178.3(10)
C34 C33 C32 C31 6.9(19)
C26 C21 C22 C23 -2(2)
P1 C21 C22 C23 -174.4(12)
C21 C22 C23 C24 4(2)
C21 C26 C25 C24 4(2)
O23 S21 O21 Te1 -160.4(10)
O22 S21 O21 Te1 -28.1(13)
C200 S21 O21 Te1 83.2(12)
P2 Te1 O21 S21 78.9(11)
P1 Te1 O21 S21 98.0(14)
O11 Te1 O21 S21 -94.0(12)
C26 C25 C24 C23 -1(2)
C22 C23 C24 C25 -3(2)
O23 S21 C200 F21 -64.0(14)
O21 S21 C200 F21 59.0(14)
O22 S21 C200 F21 177.0(12)
O23 S21 C200 F22 174.1(11)
O21 S21 C200 F22 -62.9(12)
O22 S21 C200 F22 55.1(12)
O23 S21 C200 F23 54.8(12)
O21 S21 C200 F23 177.8(11)
O22 S21 C200 F23 -64.1(11)
P2 C2 C1 P1 -53.0(11)
C11 P1 C1 C2 -87.7(9)
C21 P1 C1 C2 155.2(9)
Te1 P1 C1 C2 32.5(9)
